data_7122784
loop_
_publ_author_name
'Schr\"oder, Jan'
'Himmel, Daniel'
'Kratzert, Daniel'
'Radtke, Valentin'
'Richert, Sabine'
'Weber, Stefan'
'B\"ottcher, Tobias'

_publ_section_title
;
 Isolation of a Stable Pyridine Radical Anion
;
_journal_name_full 'Chemical Communications'
_journal_paper_doi 10.1039/C8CC09700C
_journal_year 2019
_chemical_formula_sum 'C21 H39 B2 K N5'
_chemical_formula_weight 422.29
_space_group_crystal_system monoclinic
_space_group_IT_number 14
_space_group_name_Hall '-P 2ybc'
_space_group_name_H-M_alt 'P 1 21/c 1'
_symmetry_space_group_name_Hall '-P 2ybc'
_symmetry_space_group_name_H-M 'P 1 21/c 1'
_atom_sites_solution_hydrogens geom
_audit_creation_method SHELXL-2018/3
_audit_update_record
;
2018-11-20 deposited with the CCDC.
2019-01-08 downloaded from the CCDC.
;
_cell_angle_alpha 90
_cell_angle_beta 89.951(4)
_cell_angle_gamma 90
_cell_formula_units_Z 4
_cell_length_a 24.1981(16)
_cell_length_b 5.7782(4)
_cell_length_c 17.2288(11)
_cell_measurement_reflns_used 6023
_cell_measurement_temperature 100(2)
_cell_measurement_theta_max 49.975
_cell_measurement_theta_min 4.729
_cell_volume 2409.0(3)
_computing_cell_refinement 'SAINT V8.37A'
_computing_data_collection 'APEX3 v2016.9-0'
_computing_data_reduction 'SAINT V8.37A'
_computing_structure_refinement 'SHELXL-2018/3 (Sheldrick, 2018)'
_computing_structure_solution 'SHELXT 2014/5 (Sheldrick, 2014)'
_diffrn_ambient_temperature 100(2)
_diffrn_measured_fraction_theta_full 1.000
_diffrn_measured_fraction_theta_max 0.994
_diffrn_measurement_device_type 'Bruker Smart Apex II Quazar'
_diffrn_measurement_method 'omega and phi scans'
_diffrn_radiation_type MoK\a
_diffrn_radiation_wavelength 0.71073
_diffrn_reflns_av_R_equivalents 0.0488
_diffrn_reflns_av_unetI/netI 0.0510
_diffrn_reflns_Laue_measured_fraction_full 1.000
_diffrn_reflns_Laue_measured_fraction_max 0.994
_diffrn_reflns_limit_h_max 27
_diffrn_reflns_limit_h_min -31
_diffrn_reflns_limit_k_max 7
_diffrn_reflns_limit_k_min -7
_diffrn_reflns_limit_l_max 22
_diffrn_reflns_limit_l_min -22
_diffrn_reflns_number 33738
_diffrn_reflns_point_group_measured_fraction_full 1.000
_diffrn_reflns_point_group_measured_fraction_max 0.994
_diffrn_reflns_theta_full 25.242
_diffrn_reflns_theta_max 27.893
_diffrn_reflns_theta_min 0.841
_diffrn_source 'INCOATEC Mo Microsource'
_exptl_absorpt_coefficient_mu 0.237
_exptl_absorpt_correction_T_max 0.7456
_exptl_absorpt_correction_T_min 0.6805
_exptl_absorpt_correction_type multi-scan
_exptl_absorpt_process_details SADABS-2016/2
_exptl_crystal_colour orange
_exptl_crystal_density_diffrn 1.164
_exptl_crystal_description needle
_exptl_crystal_F_000 916
_exptl_crystal_size_max 0.150
_exptl_crystal_size_mid 0.100
_exptl_crystal_size_min 0.050
_refine_diff_density_max 0.391
_refine_diff_density_min -0.339
_refine_diff_density_rms 0.048
_refine_ls_extinction_method none
_refine_ls_goodness_of_fit_ref 1.038
_refine_ls_hydrogen_treatment constr
_refine_ls_matrix_type full
_refine_ls_number_parameters 307
_refine_ls_number_reflns 5730
_refine_ls_number_restraints 411
_refine_ls_restrained_S_all 1.011
_refine_ls_R_factor_all 0.0857
_refine_ls_R_factor_gt 0.0569
_refine_ls_shift/su_max 0.000
_refine_ls_shift/su_mean 0.000
_refine_ls_structure_factor_coef Fsqd
_refine_ls_weighting_details 'w=1/[\s^2^(Fo^2^)+(0.0638P)^2^+0.8418P] where P=(Fo^2^+2Fc^2^)/3'
_refine_ls_weighting_scheme calc
_refine_ls_wR_factor_gt 0.1365
_refine_ls_wR_factor_ref 0.1511
_reflns_Friedel_coverage 0.000
_reflns_number_gt 4078
_reflns_number_total 5730
_reflns_threshold_expression 'I > 2\s(I)'
_cod_data_source_file c8cc09700c2.cif
_cod_data_source_block p21c_a
_cod_database_code 7122784
_shelx_shelxl_version_number 2018/3
_shelx_space_group_comment
;
The symmetry employed for this shelxl refinement is uniquely defined
by the following loop, which should always be used as a source of
symmetry information in preference to the above space-group names.
They are only intended as comments.
;
_shelx_estimated_absorpt_t_min 0.965
_shelx_estimated_absorpt_t_max 0.988

loop_
_space_group_symop_operation_xyz
'x, y, z'
'-x, y+1/2, -z+1/2'
'-x, -y, -z'
'x, -y-1/2, z-1/2'

loop_
_atom_site_label
_atom_site_type_symbol
_atom_site_fract_x
_atom_site_fract_y
_atom_site_fract_z
_atom_site_U_iso_or_equiv
_atom_site_adp_type
_atom_site_occupancy
_atom_site_site_symmetry_order
_atom_site_calc_flag
_atom_site_refinement_flags_posn
_atom_site_refinement_flags_adp
_atom_site_refinement_flags_occupancy
_atom_site_disorder_assembly
_atom_site_disorder_group
K1A K 0.25829(14) 1.0233(4) 0.69691(16) 0.1011(12) Uani 0.5 1 d . U P A 1
K1B K 0.24195(12) 0.9726(4) 0.67449(11) 0.0558(7) Uani 0.5 1 d . U P A 2
N1 N 0.25005(17) 0.4981(6) 0.69985(9) 0.0256(4) Uani 1 1 d . . . . .
B1 B 0.14838(17) 0.4370(7) 0.7057(3) 0.0249(8) Uani 1 1 d . . . . .
N2 N 0.09909(12) 0.3255(5) 0.6753(2) 0.0292(8) Uani 1 1 d . . . . .
B2 B 0.35364(16) 0.5668(7) 0.7055(3) 0.0245(8) Uani 1 1 d . . . . .
N4 N 0.40073(11) 0.6759(4) 0.6747(2) 0.0256(7) Uani 1 1 d . . . . .
N3 N 0.13498(13) 0.4916(6) 0.7845(2) 0.0373(9) Uani 1 1 d . . . . .
C1 C 0.19981(16) 0.4840(6) 0.6611(2) 0.0298(8) Uani 1 1 d D U . . .
C2A C 0.2046(5) 0.5338(17) 0.5765(6) 0.0278(13) Uani 0.5 1 d D U P A 1
H2A H 0.172039 0.564271 0.547634 0.033 Uiso 0.5 1 calc R U P A 1
C3A C 0.2532(3) 0.5369(14) 0.5402(5) 0.0259(12) Uani 0.5 1 d D U P A 1
H3A H 0.256760 0.605179 0.490241 0.031 Uiso 0.5 1 calc R U P A 1
C4A C 0.3018(5) 0.432(3) 0.5792(6) 0.0278(18) Uani 0.5 1 d D U P A 1
H4A H 0.329290 0.333999 0.557315 0.033 Uiso 0.5 1 calc R U P A 1
C2B C 0.2003(5) 0.5847(18) 0.5803(5) 0.0270(13) Uani 0.5 1 d D U P A 2
H2B H 0.177398 0.703340 0.559832 0.032 Uiso 0.5 1 calc R U P A 2
C3B C 0.2450(3) 0.4551(14) 0.5401(5) 0.0274(11) Uani 0.5 1 d D U P A 2
H3B H 0.239605 0.373392 0.492890 0.033 Uiso 0.5 1 calc R U P A 2
C4B C 0.2940(5) 0.465(3) 0.5772(6) 0.0297(19) Uani 0.5 1 d D U P A 2
H4B H 0.327066 0.438530 0.548806 0.036 Uiso 0.5 1 calc R U P A 2
C5 C 0.29731(15) 0.5153(5) 0.6614(2) 0.0258(8) Uani 1 1 d D U . . .
N5 N 0.36393(13) 0.5059(5) 0.7845(2) 0.0340(9) Uani 1 1 d . . . . .
C6 C 0.42184(15) 0.5594(7) 0.8026(3) 0.0348(10) Uani 1 1 d . . . . .
H6A H 0.443084 0.415515 0.811628 0.042 Uiso 1 1 calc R U . . .
H6AB H 0.424321 0.657744 0.849509 0.042 Uiso 1 1 calc R U . . .
C7 C 0.44334(16) 0.6841(8) 0.7338(3) 0.0410(11) Uani 1 1 d . . . . .
H7A H 0.451940 0.846661 0.747412 0.049 Uiso 1 1 calc R U . . .
H7AB H 0.477535 0.609187 0.714711 0.049 Uiso 1 1 calc R U . . .
C9 C 0.42069(16) 1.0505(6) 0.6145(3) 0.0355(10) Uani 1 1 d . . . . .
H9A H 0.415898 1.131963 0.565104 0.053 Uiso 1 1 calc R U . . .
H9B H 0.458723 1.070882 0.632807 0.053 Uiso 1 1 calc R U . . .
H9C H 0.394988 1.113909 0.653043 0.053 Uiso 1 1 calc R U . . .
C8 C 0.40916(14) 0.7979(6) 0.6033(2) 0.0272(8) Uani 1 1 d . . . . .
H8 H 0.373101 0.789896 0.575135 0.033 Uiso 1 1 calc R U . . .
C10 C 0.45060(17) 0.6874(7) 0.5506(3) 0.0387(10) Uani 1 1 d . . . . .
H10A H 0.487743 0.707497 0.572198 0.058 Uiso 1 1 calc R U . . .
H10B H 0.448787 0.760361 0.499306 0.058 Uiso 1 1 calc R U . . .
H10C H 0.442429 0.521925 0.545721 0.058 Uiso 1 1 calc R U . . .
C11 C 0.33262(15) 0.3737(7) 0.8391(3) 0.0365(10) Uani 1 1 d . . . . .
H11 H 0.294396 0.363552 0.817284 0.044 Uiso 1 1 calc R U . . .
C12 C 0.3270(2) 0.4881(6) 0.9153(3) 0.0477(13) Uani 1 1 d . . . . .
H12A H 0.308506 0.637761 0.908740 0.072 Uiso 1 1 calc R U . . .
H12B H 0.363694 0.512409 0.937869 0.072 Uiso 1 1 calc R U . . .
H12C H 0.304986 0.390080 0.950016 0.072 Uiso 1 1 calc R U . . .
C13 C 0.3524(3) 0.1230(7) 0.8489(4) 0.0695(18) Uani 1 1 d . . . . .
H13A H 0.349848 0.042055 0.799067 0.104 Uiso 1 1 calc R U . . .
H13B H 0.329176 0.044343 0.887321 0.104 Uiso 1 1 calc R U . . .
H13C H 0.390893 0.122652 0.866649 0.104 Uiso 1 1 calc R U . . .
C14 C 0.05518(17) 0.3089(8) 0.7326(3) 0.0404(11) Uani 1 1 d . . . . .
H14A H 0.047277 0.145411 0.745791 0.048 Uiso 1 1 calc R U . . .
H14B H 0.020873 0.382967 0.713648 0.048 Uiso 1 1 calc R U . . .
C15 C 0.07897(15) 0.4410(7) 0.8038(3) 0.0344(10) Uani 1 1 d . . . . .
H15A H 0.057993 0.585467 0.813189 0.041 Uiso 1 1 calc R U . . .
H15B H 0.077051 0.343709 0.851059 0.041 Uiso 1 1 calc R U . . .
C16 C 0.16938(15) 0.6283(7) 0.8387(2) 0.0319(9) Uani 1 1 d . . . . .
H16 H 0.207716 0.639390 0.817274 0.038 Uiso 1 1 calc R U . . .
C17 C 0.1716(2) 0.5065(8) 0.9185(3) 0.0547(15) Uani 1 1 d . . . . .
H17A H 0.184931 0.347623 0.911790 0.082 Uiso 1 1 calc R U . . .
H17B H 0.134487 0.503624 0.941361 0.082 Uiso 1 1 calc R U . . .
H17C H 0.196695 0.591015 0.952907 0.082 Uiso 1 1 calc R U . . .
C18 C 0.1468(2) 0.8665(7) 0.8489(4) 0.0563(15) Uani 1 1 d . . . . .
H18A H 0.139703 0.935457 0.797865 0.084 Uiso 1 1 calc R U . . .
H18B H 0.173573 0.961683 0.877119 0.084 Uiso 1 1 calc R U . . .
H18C H 0.112157 0.859008 0.878358 0.084 Uiso 1 1 calc R U . . .
C19 C 0.09329(16) 0.2002(6) 0.6009(2) 0.0283(9) Uani 1 1 d . . . . .
H19 H 0.128868 0.209147 0.571493 0.034 Uiso 1 1 calc R U . . .
C20 C 0.07799(17) -0.0580(6) 0.6146(3) 0.0357(10) Uani 1 1 d . . . . .
H20A H 0.074316 -0.136732 0.564508 0.053 Uiso 1 1 calc R U . . .
H20B H 0.042895 -0.067147 0.642878 0.053 Uiso 1 1 calc R U . . .
H20C H 0.107123 -0.132810 0.645110 0.053 Uiso 1 1 calc R U . . .
C21 C 0.04650(17) 0.3104(7) 0.5519(3) 0.0393(11) Uani 1 1 d . . . . .
H21A H 0.037934 0.209622 0.507783 0.059 Uiso 1 1 calc R U . . .
H21B H 0.058544 0.461992 0.532783 0.059 Uiso 1 1 calc R U . . .
H21C H 0.013436 0.329363 0.584176 0.059 Uiso 1 1 calc R U . . .

loop_
_atom_site_aniso_label
_atom_site_aniso_U_11
_atom_site_aniso_U_22
_atom_site_aniso_U_33
_atom_site_aniso_U_23
_atom_site_aniso_U_13
_atom_site_aniso_U_12
K1A 0.102(2) 0.0304(11) 0.172(3) -0.0444(17) -0.095(2) 0.0187(10)
K1B 0.0704(17) 0.0287(11) 0.0683(10) -0.0222(11) -0.0307(14) 0.0190(9)
N1 0.0257(8) 0.0250(8) 0.0260(8) -0.0033(15) -0.0119(18) -0.0029(6)
B1 0.0311(18) 0.0163(18) 0.0272(18) -0.0007(16) -0.0163(16) -0.0021(15)
N2 0.0276(15) 0.0356(18) 0.0243(16) -0.0064(14) -0.0058(14) -0.0086(12)
B2 0.0217(17) 0.025(2) 0.0273(19) -0.0043(17) -0.0090(16) 0.0049(15)
N4 0.0188(13) 0.0252(15) 0.0329(17) 0.0003(14) -0.0103(14) 0.0052(11)
N3 0.0245(15) 0.059(2) 0.0290(19) -0.0100(15) -0.0060(15) -0.0077(15)
C1 0.0293(15) 0.0338(19) 0.0264(17) -0.0007(14) -0.0128(14) 0.0011(13)
C2A 0.028(2) 0.030(3) 0.026(2) -0.003(2) -0.010(2) -0.006(2)
C3A 0.028(2) 0.028(3) 0.0224(18) -0.002(2) -0.010(2) -0.003(2)
C4A 0.029(3) 0.035(4) 0.019(3) 0.000(3) -0.013(3) 0.002(3)
C2B 0.027(2) 0.030(3) 0.024(2) -0.005(2) -0.009(2) -0.003(2)
C3B 0.027(2) 0.031(3) 0.0238(18) -0.007(3) -0.008(2) -0.001(2)
C4B 0.026(3) 0.039(4) 0.025(3) -0.001(3) -0.002(3) -0.005(3)
C5 0.0239(14) 0.0293(18) 0.0241(16) -0.0033(14) -0.0081(14) -0.0082(13)
N5 0.0296(16) 0.043(2) 0.0295(19) 0.0081(14) -0.0096(15) -0.0050(14)
C6 0.0256(18) 0.046(2) 0.033(2) 0.0029(19) -0.0133(18) 0.0008(16)
C7 0.0208(18) 0.064(3) 0.038(2) 0.011(2) -0.0132(17) -0.0050(19)
C9 0.0304(19) 0.0255(18) 0.051(3) 0.0073(19) -0.007(2) 0.0006(16)
C8 0.0190(16) 0.0274(19) 0.035(2) 0.0016(15) -0.0077(15) -0.0022(14)
C10 0.048(2) 0.033(2) 0.035(2) 0.0060(17) 0.005(2) 0.0033(18)
C11 0.032(2) 0.045(2) 0.032(2) 0.0129(18) -0.0080(18) -0.0012(16)
C12 0.059(3) 0.0219(19) 0.063(3) 0.0022(18) 0.014(2) -0.0069(17)
C13 0.104(4) 0.029(2) 0.075(5) 0.003(3) 0.038(4) 0.000(2)
C14 0.030(2) 0.051(3) 0.040(2) -0.014(2) -0.0036(18) -0.0039(19)
C15 0.0306(18) 0.039(2) 0.033(2) -0.0066(19) -0.0067(18) 0.0031(16)
C16 0.0326(18) 0.038(2) 0.0254(19) -0.0004(17) -0.0096(17) -0.0065(16)
C17 0.078(3) 0.066(3) 0.0202(19) -0.0027(18) -0.023(2) -0.002(2)
C18 0.062(3) 0.037(2) 0.070(4) -0.001(2) -0.024(3) -0.006(2)
C19 0.0345(19) 0.0249(19) 0.0254(19) -0.0070(14) -0.0093(16) 0.0007(15)
C20 0.043(2) 0.0277(19) 0.036(2) -0.0020(19) -0.008(2) 0.0019(17)
C21 0.045(2) 0.030(2) 0.043(3) -0.0001(18) -0.022(2) 0.0021(18)

loop_
_atom_type_symbol
_atom_type_description
_atom_type_scat_dispersion_real
_atom_type_scat_dispersion_imag
_atom_type_scat_source
C C 0.0033 0.0016 'International Tables Vol C Tables 4.2.6.8 and 6.1.1.4'
H H 0.0000 0.0000 'International Tables Vol C Tables 4.2.6.8 and 6.1.1.4'
B B 0.0013 0.0007 'International Tables Vol C Tables 4.2.6.8 and 6.1.1.4'
N N 0.0061 0.0033 'International Tables Vol C Tables 4.2.6.8 and 6.1.1.4'
K K 0.2009 0.2494 'International Tables Vol C Tables 4.2.6.8 and 6.1.1.4'

loop_
_geom_angle_atom_site_label_1
_geom_angle_atom_site_label_2
_geom_angle_atom_site_label_3
_geom_angle
_geom_angle_site_symmetry_1
_geom_angle_site_symmetry_3
N1 K1A N1 171.8(2) 1_565 .
N1 K1A C5 25.68(11) 1_565 1_565
N1 K1A C5 162.05(18) . 1_565
N1 K1A C1 26.85(9) 1_565 1_565
N1 K1A C1 146.74(16) . 1_565
C5 K1A C1 45.38(7) 1_565 1_565
N1 K1A C5 163.05(19) 1_565 .
N1 K1A C5 24.67(10) . .
C5 K1A C5 137.45(19) 1_565 .
C1 K1A C5 155.06(10) 1_565 .
N1 K1A C4A 47.0(2) 1_565 1_565
N1 K1A C4A 138.4(2) . 1_565
C5 K1A C4A 27.1(2) 1_565 1_565
C1 K1A C4A 53.3(2) 1_565 1_565
C5 K1A C4A 117.0(2) . 1_565
N1 K1A C1 150.14(16) 1_565 .
N1 K1A C1 23.41(8) . .
C5 K1A C1 157.41(10) 1_565 .
C1 K1A C1 123.52(14) 1_565 .
C5 K1A C1 41.49(6) . .
C4A K1A C1 131.6(2) 1_565 .
N1 K1A B2 142.82(17) 1_565 .
N1 K1A B2 44.94(11) . .
C5 K1A B2 120.31(14) 1_565 .
C1 K1A B2 164.05(16) 1_565 .
C5 K1A B2 26.94(9) . .
C4A K1A B2 110.8(2) 1_565 .
C1 K1A B2 66.51(9) . .
N1 K1A C13 82.53(11) 1_565 1_565
N1 K1A C13 101.15(11) . 1_565
C5 K1A C13 78.27(12) 1_565 1_565
C1 K1A C13 107.80(12) 1_565 1_565
C5 K1A C13 95.92(12) . 1_565
C4A K1A C13 97.7(2) 1_565 1_565
C1 K1A C13 122.85(12) . 1_565
B2 K1A C13 70.46(11) . 1_565
N1 K1A B1 43.89(12) 1_565 1_565
N1 K1A B1 128.09(16) . 1_565
C5 K1A B1 67.47(11) 1_565 1_565
C1 K1A B1 24.36(11) 1_565 1_565
C5 K1A B1 148.76(12) . 1_565
C4A K1A B1 77.5(2) 1_565 1_565
C1 K1A B1 107.67(12) . 1_565
B2 K1A B1 171.59(15) . 1_565
C13 K1A B1 109.90(11) 1_565 1_565
N1 K1B C2B 50.3(2) . .
N1 K1B C5 26.36(11) . .
C2B K1B C5 55.6(2) . .
N1 K1B C1 27.40(9) . .
C2B K1B C1 29.3(2) . .
C5 K1B C1 46.59(7) . .
N1 K1B N1 161.13(10) . 1_565
C5 K1B N1 149.38(16) . 1_565
C1 K1B N1 163.50(17) . 1_565
N1 K1B C1 164.40(18) . 1_565
C5 K1B C1 168.38(14) . 1_565
C1 K1B C1 140.19(16) . 1_565
N1 K1B C1 25.85(9) 1_565 1_565
N1 K1B C5 152.45(16) . 1_565
C5 K1B C5 129.37(15) . 1_565
C1 K1B C5 171.18(11) . 1_565
N1 K1B C5 22.77(9) 1_565 1_565
C1 K1B C5 42.07(7) 1_565 1_565
N1 K1B C4B 147.4(2) . 1_565
C5 K1B C4B 121.3(2) . 1_565
C1 K1B C4B 147.0(2) . 1_565
N1 K1B C4B 41.4(2) 1_565 1_565
C1 K1B C4B 47.3(2) 1_565 1_565
C5 K1B C4B 24.55(19) 1_565 1_565
N1 K1B B1 139.94(16) . 1_565
C5 K1B B1 166.11(14) . 1_565
C1 K1B B1 120.28(14) . 1_565
N1 K1B B1 43.36(11) 1_565 1_565
C1 K1B B1 24.71(10) 1_565 1_565
C5 K1B B1 64.32(10) 1_565 1_565
C5 N1 C1 121.26(16) . .
C5 N1 K1A 90.2(3) . 1_545
C1 N1 K1A 89.8(2) . 1_545
C5 N1 K1B 84.8(2) . .
C1 N1 K1B 85.4(2) . .
C5 N1 K1A 82.0(2) . .
C1 N1 K1A 96.2(2) . .
K1A N1 K1A 171.8(2) 1_545 .
C5 N1 K1B 93.3(2) . 1_545
C1 N1 K1B 79.5(2) . 1_545
K1A N1 K1B 10.58(6) 1_545 1_545
K1A N1 K1B 170.87(8) . 1_545
N3 B1 N2 104.7(4) . .
N3 B1 C1 129.7(3) . .
N2 B1 C1 125.5(4) . .
N3 B1 K1B 117.0(2) . 1_545
N2 B1 K1B 97.7(2) . 1_545
C1 B1 K1B 61.7(2) . 1_545
N3 B1 K1A 110.8(2) . 1_545
N2 B1 K1A 107.4(2) . 1_545
C1 B1 K1A 58.57(19) . 1_545
C14 N2 B1 112.6(3) . .
C14 N2 C19 119.1(3) . .
B1 N2 C19 127.4(4) . .
N4 B2 N5 109.2(3) . .
N4 B2 C5 126.8(3) . .
N5 B2 C5 124.0(4) . .
N4 B2 K1A 100.4(2) . .
N5 B2 K1A 109.9(3) . .
C5 B2 K1A 63.65(18) . .
B2 N4 C8 131.3(3) . .
B2 N4 C7 109.0(3) . .
C8 N4 C7 119.1(3) . .
C15 N3 B1 113.0(3) . .
C15 N3 C16 119.9(4) . .
B1 N3 C16 126.1(3) . .
N1 C1 B1 119.6(3) . .
N1 C1 C2A 113.0(6) . .
B1 C1 C2A 127.3(6) . .
N1 C1 C2B 114.5(6) . .
B1 C1 C2B 123.6(5) . .
N1 C1 K1B 67.2(2) . .
B1 C1 K1B 114.5(3) . .
C2B C1 K1B 72.9(5) . .
N1 C1 K1A 63.4(2) . 1_545
B1 C1 K1A 97.1(2) . 1_545
C2A C1 K1A 109.1(4) . 1_545
N1 C1 K1B 74.6(2) . 1_545
B1 C1 K1B 93.5(2) . 1_545
C2A C1 K1B 103.2(4) . 1_545
K1A C1 K1B 11.52(5) 1_545 1_545
N1 C1 K1A 60.4(2) . .
B1 C1 K1A 114.3(2) . .
C2A C1 K1A 88.2(5) . .
K1A C1 K1A 123.51(14) 1_545 .
C3A C2A C1 122.1(9) . .
C3A C2A H2A 118.9 . .
C1 C2A H2A 118.9 . .
C2A C3A C4A 118.7(10) . .
C2A C3A H3A 120.7 . .
C4A C3A H3A 120.7 . .
C3A C4A C5 103.8(8) . .
C3A C4A K1A 108.7(9) . 1_545
C5 C4A K1A 68.0(6) . 1_545
C3A C4A H4A 128.1 . .
C5 C4A H4A 128.1 . .
K1A C4A H4A 92.5 1_545 .
C3B C2B C1 103.9(8) . .
C3B C2B K1B 113.0(7) . .
C1 C2B K1B 77.7(4) . .
C3B C2B H2B 128.0 . .
C1 C2B H2B 128.0 . .
K1B C2B H2B 81.7 . .
C4B C3B C2B 113.5(9) . .
C4B C3B H3B 123.3 . .
C2B C3B H3B 123.3 . .
C3B C4B C5 121.4(10) . .
C5 C4B K1B 73.4(7) . 1_545
C3B C4B H4B 119.3 . .
C5 C4B H4B 119.3 . .
K1B C4B H4B 114.6 1_545 .
N1 C5 C4B 115.3(6) . .
N1 C5 C4A 120.6(6) . .
N1 C5 B2 121.0(3) . .
C4B C5 B2 123.5(6) . .
C4A C5 B2 116.7(6) . .
N1 C5 K1B 68.9(2) . .
C4B C5 K1B 103.0(6) . .
B2 C5 K1B 100.6(2) . .
N1 C5 K1A 64.1(2) . 1_545
C4A C5 K1A 84.9(7) . 1_545
B2 C5 K1A 110.1(2) . 1_545
N1 C5 K1A 73.4(2) . .
C4A C5 K1A 120.4(6) . .
B2 C5 K1A 89.4(2) . .
K1A C5 K1A 137.45(19) 1_545 .
N1 C5 K1B 63.9(2) . 1_545
C4A C5 K1B 78.1(7) . 1_545
B2 C5 K1B 118.5(2) . 1_545
K1A C5 K1B 9.08(6) 1_545 1_545
K1A C5 K1B 136.58(15) . 1_545
C11 N5 B2 131.8(3) . .
C11 N5 C6 118.6(3) . .
B2 N5 C6 108.5(3) . .
N5 C6 C7 105.5(3) . .
N5 C6 H6A 110.6 . .
C7 C6 H6A 110.6 . .
N5 C6 H6AB 110.6 . .
C7 C6 H6AB 110.6 . .
H6A C6 H6AB 108.8 . .
N4 C7 C6 107.2(3) . .
N4 C7 H7A 110.3 . .
C6 C7 H7A 110.3 . .
N4 C7 H7AB 110.3 . .
C6 C7 H7AB 110.3 . .
H7A C7 H7AB 108.5 . .
C8 C9 H9A 109.5 . .
C8 C9 H9B 109.5 . .
H9A C9 H9B 109.5 . .
C8 C9 H9C 109.5 . .
H9A C9 H9C 109.5 . .
H9B C9 H9C 109.5 . .
N4 C8 C10 114.0(3) . .
N4 C8 C9 113.2(3) . .
C10 C8 C9 111.7(3) . .
N4 C8 H8 105.7 . .
C10 C8 H8 105.7 . .
C9 C8 H8 105.7 . .
C8 C10 H10A 109.5 . .
C8 C10 H10B 109.5 . .
H10A C10 H10B 109.5 . .
C8 C10 H10C 109.5 . .
H10A C10 H10C 109.5 . .
H10B C10 H10C 109.5 . .
N5 C11 C12 113.2(3) . .
N5 C11 C13 114.3(4) . .
C12 C11 C13 110.6(4) . .
N5 C11 H11 106.0 . .
C12 C11 H11 106.0 . .
C13 C11 H11 106.0 . .
C11 C12 H12A 109.5 . .
C11 C12 H12B 109.5 . .
H12A C12 H12B 109.5 . .
C11 C12 H12C 109.5 . .
H12A C12 H12C 109.5 . .
H12B C12 H12C 109.5 . .
C11 C13 K1A 82.5(3) . 1_545
C11 C13 H13A 109.5 . .
K1A C13 H13A 39.5 1_545 .
C11 C13 H13B 109.5 . .
K1A C13 H13B 93.2 1_545 .
H13A C13 H13B 109.5 . .
C11 C13 H13C 109.5 . .
K1A C13 H13C 147.9 1_545 .
H13A C13 H13C 109.5 . .
H13B C13 H13C 109.5 . .
N2 C14 C15 103.5(3) . .
N2 C14 H14A 111.1 . .
C15 C14 H14A 111.1 . .
N2 C14 H14B 111.1 . .
C15 C14 H14B 111.1 . .
H14A C14 H14B 109.0 . .
N3 C15 C14 105.6(4) . .
N3 C15 H15A 110.6 . .
C14 C15 H15A 110.6 . .
N3 C15 H15B 110.6 . .
C14 C15 H15B 110.6 . .
H15A C15 H15B 108.7 . .
N3 C16 C18 111.1(3) . .
N3 C16 C17 109.7(3) . .
C18 C16 C17 109.1(4) . .
N3 C16 H16 108.9 . .
C18 C16 H16 108.9 . .
C17 C16 H16 108.9 . .
C16 C17 H17A 109.5 . .
C16 C17 H17B 109.5 . .
H17A C17 H17B 109.5 . .
C16 C17 H17C 109.5 . .
H17A C17 H17C 109.5 . .
H17B C17 H17C 109.5 . .
C16 C18 H18A 109.5 . .
C16 C18 H18B 109.5 . .
H18A C18 H18B 109.5 . .
C16 C18 H18C 109.5 . .
H18A C18 H18C 109.5 . .
H18B C18 H18C 109.5 . .
N2 C19 C21 109.9(3) . .
N2 C19 C20 111.2(3) . .
C21 C19 C20 107.6(3) . .
N2 C19 H19 109.4 . .
C21 C19 H19 109.4 . .
C20 C19 H19 109.4 . .
C19 C20 H20A 109.5 . .
C19 C20 H20B 109.5 . .
H20A C20 H20B 109.5 . .
C19 C20 H20C 109.5 . .
H20A C20 H20C 109.5 . .
H20B C20 H20C 109.5 . .
C19 C21 H21A 109.5 . .
C19 C21 H21B 109.5 . .
H21A C21 H21B 109.5 . .
C19 C21 H21C 109.5 . .
H21A C21 H21C 109.5 . .
H21B C21 H21C 109.5 . .

loop_
_geom_bond_atom_site_label_1
_geom_bond_atom_site_label_2
_geom_bond_distance
_geom_bond_site_symmetry_2
K1A N1 2.751(4) 1_565
K1A N1 3.042(4) .
K1A C5 3.057(4) 1_565
K1A C1 3.077(4) 1_565
K1A C5 3.144(4) .
K1A C4A 3.283(18) 1_565
K1A C1 3.478(4) .
K1A B2 3.508(5) .
K1A C13 3.520(7) 1_565
K1A B1 3.579(5) 1_565
K1B N1 2.783(4) .
K1B C2B 2.946(11) .
K1B C5 2.971(4) .
K1B C1 3.011(4) .
K1B N1 3.074(4) 1_565
K1B C1 3.134(4) 1_565
K1B C5 3.417(4) 1_565
K1B C4B 3.532(19) 1_565
K1B B1 3.552(5) 1_565
N1 C5 1.325(5) .
N1 C1 1.390(4) .
B1 N3 1.431(6) .
B1 N2 1.453(4) .
B1 C1 1.488(6) .
N2 C14 1.453(6) .
N2 C19 1.479(4) .
B2 N4 1.406(5) .
B2 N5 1.428(5) .
B2 C5 1.589(5) .
N4 C8 1.433(5) .
N4 C7 1.451(4) .
N3 C15 1.426(5) .
N3 C16 1.479(5) .
C1 C2A 1.489(10) .
C1 C2B 1.509(10) .
C2A C3A 1.332(12) .
C2A H2A 0.9500 .
C3A C4A 1.485(12) .
C3A H3A 0.9500 .
C4A C5 1.500(10) .
C4A H4A 0.9500 .
C2B C3B 1.486(12) .
C2B H2B 0.9500 .
C3B C4B 1.348(12) .
C3B H3B 0.9500 .
C4B C5 1.482(11) .
C4B H4B 0.9500 .
N5 C11 1.428(5) .
N5 C6 1.469(4) .
C6 C7 1.481(6) .
C6 H6A 0.9900 .
C6 H6AB 0.9900 .
C7 H7A 0.9900 .
C7 H7AB 0.9900 .
C9 C8 1.499(5) .
C9 H9A 0.9800 .
C9 H9B 0.9800 .
C9 H9C 0.9800 .
C8 C10 1.496(6) .
C8 H8 1.0000 .
C10 H10A 0.9800 .
C10 H10B 0.9800 .
C10 H10C 0.9800 .
C11 C12 1.478(7) .
C11 C13 1.535(5) .
C11 H11 1.0000 .
C12 H12A 0.9800 .
C12 H12B 0.9800 .
C12 H12C 0.9800 .
C13 H13A 0.9800 .
C13 H13B 0.9800 .
C13 H13C 0.9800 .
C14 C15 1.556(6) .
C14 H14A 0.9900 .
C14 H14B 0.9900 .
C15 H15A 0.9900 .
C15 H15B 0.9900 .
C16 C18 1.492(5) .
C16 C17 1.546(6) .
C16 H16 1.0000 .
C17 H17A 0.9800 .
C17 H17B 0.9800 .
C17 H17C 0.9800 .
C18 H18A 0.9800 .
C18 H18B 0.9800 .
C18 H18C 0.9800 .
C19 C21 1.550(5) .
C19 C20 1.555(5) .
C19 H19 1.0000 .
C20 H20A 0.9800 .
C20 H20B 0.9800 .
C20 H20C 0.9800 .
C21 H21A 0.9800 .
C21 H21B 0.9800 .
C21 H21C 0.9800 .
